data_2233309
loop_
_publ_author_name
'Wang, Ning'
'Sun, Xuzhuo'
'Wan, Dongjin'
'Chen, Jing'
'Li, Bo'

_publ_section_title
;
 Chloridobis(dimethylglyoximato-\k^2^<i>N</i>,<i>N</i>')(ethyl
 pyridine-3-carboxylate-\k<i>N</i>)cobalt(III)
;
_journal_coeditor_code VN2023
_journal_issue 1
_journal_name_full 'Acta Crystallographica Section E'
_journal_page_first m20
_journal_paper_doi 10.1107/S1600536811051397
_journal_volume 68
_journal_year 2012
_chemical_formula_iupac '[Co (C4 H7 N2 O2)2 Cl (C8 H9 N O2)]'
_chemical_formula_moiety 'C16 H23 Cl Co N5 O6'
_chemical_formula_sum 'C16 H23 Cl Co N5 O6'
_chemical_formula_weight 475.77
_chemical_name_systematic
;
Chloridobis(dimethylglyoximato-\k^2^<i>N</i>,<i>N</i>')(ethyl
pyridine-3-carboxylate-\k<i>N</i>)cobalt(III)
;
_space_group_IT_number 14
_symmetry_cell_setting monoclinic
_symmetry_space_group_name_Hall '-P 2ybc'
_symmetry_space_group_name_H-M 'P 1 21/c 1'
_atom_sites_solution_hydrogens geom
_atom_sites_solution_primary direct
_atom_sites_solution_secondary difmap
_audit_creation_method SHELXL-97
_cell_angle_alpha 90.00
_cell_angle_beta 98.340(2)
_cell_angle_gamma 90.00
_cell_formula_units_Z 4
_cell_length_a 8.1961(11)
_cell_length_b 14.2224(19)
_cell_length_c 17.365(2)
_cell_measurement_reflns_used 4611
_cell_measurement_temperature 293(2)
_cell_measurement_theta_max 27.76
_cell_measurement_theta_min 2.37
_cell_volume 2002.8(4)
_computing_cell_refinement 'SAINT-Plus (Bruker, 2007)'
_computing_data_collection 'APEX2 (Bruker, 2007)'
_computing_data_reduction 'SAINT-Plus (Bruker, 2007)'
_computing_molecular_graphics 'SHELXTL (Sheldrick, 2008)'
_computing_publication_material 'SHELXL97 (Sheldrick, 2008)'
_computing_structure_refinement 'SHELXL97 (Sheldrick, 2008)'
_computing_structure_solution 'SHELXS97 (Sheldrick, 2008)'
_diffrn_ambient_temperature 293(2)
_diffrn_measured_fraction_theta_full 0.998
_diffrn_measured_fraction_theta_max 0.998
_diffrn_measurement_device_type 'Bruker APEXII area-detector'
_diffrn_measurement_method 'phi and omega scans'
_diffrn_radiation_monochromator graphite
_diffrn_radiation_source 'fine-focus sealed tube'
_diffrn_radiation_type MoK\a
_diffrn_radiation_wavelength 0.71073
_diffrn_reflns_av_R_equivalents 0.0203
_diffrn_reflns_av_sigmaI/netI 0.0233
_diffrn_reflns_limit_h_max 9
_diffrn_reflns_limit_h_min -9
_diffrn_reflns_limit_k_max 12
_diffrn_reflns_limit_k_min -16
_diffrn_reflns_limit_l_max 20
_diffrn_reflns_limit_l_min -20
_diffrn_reflns_number 9364
_diffrn_reflns_theta_full 25.00
_diffrn_reflns_theta_max 25.00
_diffrn_reflns_theta_min 1.86
_exptl_absorpt_coefficient_mu 1.034
_exptl_absorpt_correction_T_max 0.940
_exptl_absorpt_correction_T_min 0.830
_exptl_absorpt_correction_type multi-scan
_exptl_absorpt_process_details '(<i>SADABS</i>; Bruker, 2001)'
_exptl_crystal_colour brown
_exptl_crystal_density_diffrn 1.578
_exptl_crystal_density_method 'not measured'
_exptl_crystal_description needle
_exptl_crystal_F_000 984
_exptl_crystal_size_max 0.32
_exptl_crystal_size_mid 0.15
_exptl_crystal_size_min 0.06
_refine_diff_density_max 0.265
_refine_diff_density_min -0.281
_refine_ls_extinction_method none
_refine_ls_goodness_of_fit_ref 1.104
_refine_ls_hydrogen_treatment mixed
_refine_ls_matrix_type full
_refine_ls_number_parameters 272
_refine_ls_number_reflns 3532
_refine_ls_number_restraints 0
_refine_ls_restrained_S_all 1.104
_refine_ls_R_factor_all 0.0332
_refine_ls_R_factor_gt 0.0284
_refine_ls_shift/su_max 0.005
_refine_ls_shift/su_mean 0.000
_refine_ls_structure_factor_coef Fsqd
_refine_ls_weighting_details 'calc w=1/[\s^2^(Fo^2^)+(0.0374P)^2^+0.6155P] where P=(Fo^2^+2Fc^2^)/3'
_refine_ls_weighting_scheme calc
_refine_ls_wR_factor_gt 0.0736
_refine_ls_wR_factor_ref 0.0755
_reflns_number_gt 3104
_reflns_number_total 3532
_reflns_threshold_expression I>2sigma(I)
_cod_data_source_file vn2023.cif
_cod_data_source_block I
_cod_original_cell_volume 2002.8(5)
_cod_original_sg_symbol_H-M 'P 21/c'
_cod_database_code 2233309
_cod_database_fobs_code 2233309

loop_
_symmetry_equiv_pos_as_xyz
'x, y, z'
'-x, y+1/2, -z+1/2'
'-x, -y, -z'
'x, -y-1/2, z-1/2'

loop_
_atom_site_type_symbol
_atom_site_label
_atom_site_fract_x
_atom_site_fract_y
_atom_site_fract_z
_atom_site_U_iso_or_equiv
_atom_site_adp_type
_atom_site_calc_flag
_atom_site_refinement_flags
_atom_site_occupancy
_atom_site_symmetry_multiplicity
Co Co1 0.35812(3) 0.472077(17) 0.212009(14) 0.02362(10) Uani d . 1 1
Cl Cl1 0.21204(7) 0.50607(5) 0.09665(3) 0.04574(16) Uani d . 1 1
N N3 0.2327(2) 0.56109(11) 0.25989(9) 0.0296(4) Uani d . 1 1
N N1 0.5278(2) 0.55203(11) 0.18744(9) 0.0291(4) Uani d . 1 1
N N4 0.1851(2) 0.39228(11) 0.23476(9) 0.0288(4) Uani d . 1 1
O O1 0.53203(19) 0.64264(10) 0.20602(9) 0.0436(4) Uani d . 1 1
N N5 0.48695(18) 0.44181(11) 0.31377(9) 0.0240(3) Uani d . 1 1
C C1 0.6351(2) 0.51383(15) 0.14900(11) 0.0316(5) Uani d . 1 1
N N2 0.4780(2) 0.38275(11) 0.16259(9) 0.0296(4) Uani d . 1 1
O O3 0.2744(2) 0.65352(10) 0.26840(10) 0.0438(4) Uani d . 1 1
H H1 0.381(3) 0.6557(17) 0.2433(14) 0.053 Uiso d . 1 1
O O4 0.17824(19) 0.30074(10) 0.21648(9) 0.0418(4) Uani d . 1 1
O O2 0.4320(2) 0.29203(10) 0.15452(9) 0.0431(4) Uani d . 1 1
H H2 0.298(3) 0.2881(17) 0.1809(14) 0.052 Uiso d . 1 1
C C7 0.0736(2) 0.43004(15) 0.27068(11) 0.0300(4) Uani d . 1 1
C C5 0.1010(2) 0.53125(14) 0.28465(11) 0.0302(5) Uani d . 1 1
C C3 0.6056(2) 0.41350(15) 0.13459(11) 0.0332(5) Uani d . 1 1
C C10 0.6455(2) 0.48779(14) 0.43410(11) 0.0298(4) Uani d . 1 1
C C13 0.5055(2) 0.35154(13) 0.33651(12) 0.0304(4) Uani d . 1 1
H H13A 0.4576 0.3047 0.3032 0.036 Uiso calc R 1 1
C C2 0.7698(3) 0.56681(18) 0.11945(14) 0.0479(6) Uani d . 1 1
H H2A 0.7457 0.5722 0.0639 0.072 Uiso calc R 1 1
H H2B 0.8722 0.5340 0.1332 0.072 Uiso calc R 1 1
H H2C 0.7783 0.6284 0.1422 0.072 Uiso calc R 1 1
C C9 0.5572(2) 0.50894(13) 0.36194(11) 0.0264(4) Uani d . 1 1
H H9A 0.5463 0.5715 0.3464 0.032 Uiso calc R 1 1
O O6 0.6991(2) 0.64724(10) 0.45873(8) 0.0423(4) Uani d . 1 1
O O5 0.7992(3) 0.54489(13) 0.55052(10) 0.0663(6) Uani d . 1 1
C C11 0.6623(3) 0.39457(15) 0.45707(12) 0.0365(5) Uani d . 1 1
H H11A 0.7198 0.3789 0.5055 0.044 Uiso calc R 1 1
C C14 0.7245(3) 0.56221(16) 0.48794(12) 0.0360(5) Uani d . 1 1
C C12 0.5929(3) 0.32574(15) 0.40745(12) 0.0366(5) Uani d . 1 1
H H12A 0.6045 0.2627 0.4213 0.044 Uiso calc R 1 1
C C6 -0.0121(3) 0.59176(18) 0.32237(14) 0.0481(6) Uani d . 1 1
H H6A -0.0050 0.5750 0.3763 0.072 Uiso calc R 1 1
H H6B -0.1231 0.5830 0.2970 0.072 Uiso calc R 1 1
H H6C 0.0189 0.6565 0.3181 0.072 Uiso calc R 1 1
C C8 -0.0657(3) 0.37698(18) 0.29583(14) 0.0450(6) Uani d . 1 1
H H8A -0.0690 0.3147 0.2743 0.068 Uiso calc R 1 1
H H8B -0.1674 0.4088 0.2778 0.068 Uiso calc R 1 1
H H8C -0.0506 0.3732 0.3516 0.068 Uiso calc R 1 1
C C15 0.7661(3) 0.72628(16) 0.50703(13) 0.0447(6) Uani d . 1 1
H H15A 0.7672 0.7105 0.5615 0.054 Uiso calc R 1 1
H H15B 0.6954 0.7807 0.4954 0.054 Uiso calc R 1 1
C C4 0.7100(3) 0.35388(19) 0.09048(15) 0.0545(7) Uani d . 1 1
H H4A 0.6836 0.2888 0.0968 0.082 Uiso calc R 1 1
H H4B 0.8242 0.3643 0.1100 0.082 Uiso calc R 1 1
H H4C 0.6893 0.3702 0.0363 0.082 Uiso calc R 1 1
C C16 0.9359(3) 0.74998(19) 0.49341(15) 0.0545(7) Uani d . 1 1
H H16A 0.9764 0.8019 0.5260 0.082 Uiso calc R 1 1
H H16B 0.9347 0.7668 0.4398 0.082 Uiso calc R 1 1
H H16C 1.0064 0.6965 0.5057 0.082 Uiso calc R 1 1

loop_
_atom_site_aniso_label
_atom_site_aniso_U_11
_atom_site_aniso_U_22
_atom_site_aniso_U_33
_atom_site_aniso_U_12
_atom_site_aniso_U_13
_atom_site_aniso_U_23
Co1 0.02584(16) 0.02073(15) 0.02457(15) 0.00085(10) 0.00463(11) -0.00105(10)
Cl1 0.0416(3) 0.0654(4) 0.0287(3) 0.0097(3) -0.0002(2) 0.0059(3)
N3 0.0331(9) 0.0236(9) 0.0318(9) 0.0045(7) 0.0038(7) 0.0002(7)
N1 0.0338(9) 0.0213(8) 0.0328(9) 0.0000(7) 0.0068(7) 0.0037(7)
N4 0.0295(9) 0.0256(9) 0.0302(9) -0.0030(7) 0.0007(7) -0.0022(7)
O1 0.0527(10) 0.0208(8) 0.0608(10) -0.0049(7) 0.0199(8) 0.0019(7)
N5 0.0252(8) 0.0215(8) 0.0260(8) 0.0002(6) 0.0064(6) -0.0001(6)
C1 0.0310(11) 0.0358(12) 0.0284(10) 0.0015(9) 0.0057(9) 0.0075(9)
N2 0.0364(10) 0.0243(9) 0.0286(8) 0.0022(7) 0.0059(7) -0.0035(7)
O3 0.0500(10) 0.0216(7) 0.0626(10) 0.0031(7) 0.0173(8) -0.0051(7)
O4 0.0425(9) 0.0280(8) 0.0559(10) -0.0114(7) 0.0100(8) -0.0108(7)
O2 0.0538(10) 0.0254(8) 0.0521(9) -0.0034(7) 0.0148(8) -0.0141(7)
C7 0.0255(10) 0.0378(12) 0.0261(10) -0.0003(9) 0.0016(8) 0.0005(8)
C5 0.0286(10) 0.0358(12) 0.0260(10) 0.0082(8) 0.0035(8) 0.0020(8)
C3 0.0347(11) 0.0372(12) 0.0289(10) 0.0070(9) 0.0088(9) 0.0004(9)
C10 0.0282(10) 0.0330(11) 0.0285(10) 0.0002(8) 0.0047(8) -0.0006(8)
C13 0.0333(11) 0.0223(10) 0.0359(11) 0.0002(8) 0.0063(9) 0.0005(8)
C2 0.0439(13) 0.0537(15) 0.0499(14) -0.0018(11) 0.0197(11) 0.0134(12)
C9 0.0271(10) 0.0242(10) 0.0284(10) 0.0008(8) 0.0058(8) 0.0005(8)
O6 0.0549(10) 0.0320(8) 0.0364(8) -0.0040(7) -0.0056(7) -0.0065(7)
O5 0.0923(15) 0.0546(11) 0.0409(10) -0.0077(10) -0.0283(10) 0.0029(8)
C11 0.0361(12) 0.0410(13) 0.0313(11) 0.0038(9) 0.0012(9) 0.0082(9)
C14 0.0354(12) 0.0421(13) 0.0294(11) -0.0024(10) 0.0014(9) -0.0033(9)
C12 0.0402(12) 0.0271(11) 0.0420(12) 0.0036(9) 0.0043(10) 0.0091(9)
C6 0.0463(14) 0.0515(15) 0.0493(14) 0.0159(11) 0.0158(11) -0.0007(11)
C8 0.0324(12) 0.0562(15) 0.0472(13) -0.0083(11) 0.0084(10) 0.0013(11)
C15 0.0485(14) 0.0396(13) 0.0434(13) -0.0036(11) -0.0016(11) -0.0170(10)
C4 0.0595(16) 0.0564(16) 0.0530(15) 0.0150(13) 0.0271(13) -0.0061(12)
C16 0.0541(15) 0.0545(16) 0.0559(15) -0.0110(12) 0.0109(12) -0.0137(13)

loop_
_atom_type_symbol
_atom_type_description
_atom_type_scat_dispersion_real
_atom_type_scat_dispersion_imag
_atom_type_scat_source
C C 0.0033 0.0016 'International Tables Vol C Tables 4.2.6.8 and 6.1.1.4'
H H 0.0000 0.0000 'International Tables Vol C Tables 4.2.6.8 and 6.1.1.4'
N N 0.0061 0.0033 'International Tables Vol C Tables 4.2.6.8 and 6.1.1.4'
O O 0.0106 0.0060 'International Tables Vol C Tables 4.2.6.8 and 6.1.1.4'
Cl Cl 0.1484 0.1585 'International Tables Vol C Tables 4.2.6.8 and 6.1.1.4'
Co Co 0.3494 0.9721 'International Tables Vol C Tables 4.2.6.8 and 6.1.1.4'

loop_
_geom_angle_atom_site_label_1
_geom_angle_atom_site_label_2
_geom_angle_atom_site_label_3
_geom_angle
N2 Co1 N1 81.59(7)
N2 Co1 N3 178.54(7)
N1 Co1 N3 99.23(7)
N2 Co1 N4 98.39(7)
N1 Co1 N4 178.87(7)
N3 Co1 N4 80.76(7)
N2 Co1 N5 90.80(7)
N1 Co1 N5 91.01(7)
N3 Co1 N5 90.38(7)
N4 Co1 N5 90.12(6)
N2 Co1 Cl1 89.12(5)
N1 Co1 Cl1 89.06(5)
N3 Co1 Cl1 89.69(5)
N4 Co1 Cl1 89.81(5)
N5 Co1 Cl1 179.89(5)
C5 N3 O3 119.37(16)
C5 N3 Co1 117.34(14)
O3 N3 Co1 123.28(13)
C1 N1 O1 122.39(17)
C1 N1 Co1 116.07(13)
O1 N1 Co1 121.49(12)
C7 N4 O4 120.58(17)
C7 N4 Co1 116.87(14)
O4 N4 Co1 122.54(12)
N1 O1 H1 103.4(10)
C9 N5 C13 118.40(17)
C9 N5 Co1 121.94(13)
C13 N5 Co1 119.66(13)
N1 C1 C3 112.86(17)
N1 C1 C2 123.9(2)
C3 C1 C2 123.21(19)
C3 N2 O2 121.02(16)
C3 N2 Co1 116.53(14)
O2 N2 Co1 122.42(12)
N3 O3 H1 101.4(14)
N4 O4 H2 104.4(11)
N2 O2 H2 104.6(11)
N4 C7 C5 112.56(17)
N4 C7 C8 123.8(2)
C5 C7 C8 123.62(18)
N3 C5 C7 112.44(16)
N3 C5 C6 124.2(2)
C7 C5 C6 123.35(19)
N2 C3 C1 112.88(17)
N2 C3 C4 123.8(2)
C1 C3 C4 123.29(19)
C9 C10 C11 119.00(19)
C9 C10 C14 122.23(19)
C11 C10 C14 118.77(19)
N5 C13 C12 122.48(19)
N5 C13 H13A 118.8
C12 C13 H13A 118.8
C1 C2 H2A 109.5
C1 C2 H2B 109.5
H2A C2 H2B 109.5
C1 C2 H2C 109.5
H2A C2 H2C 109.5
H2B C2 H2C 109.5
N5 C9 C10 121.97(18)
N5 C9 H9A 119.0
C10 C9 H9A 119.0
C14 O6 C15 117.41(17)
C12 C11 C10 119.16(19)
C12 C11 H11A 120.4
C10 C11 H11A 120.4
O5 C14 O6 124.9(2)
O5 C14 C10 122.8(2)
O6 C14 C10 112.29(17)
C11 C12 C13 118.99(19)
C11 C12 H12A 120.5
C13 C12 H12A 120.5
C5 C6 H6A 109.5
C5 C6 H6B 109.5
H6A C6 H6B 109.5
C5 C6 H6C 109.5
H6A C6 H6C 109.5
H6B C6 H6C 109.5
C7 C8 H8A 109.5
C7 C8 H8B 109.5
H8A C8 H8B 109.5
C7 C8 H8C 109.5
H8A C8 H8C 109.5
H8B C8 H8C 109.5
O6 C15 C16 111.49(19)
O6 C15 H15A 109.3
C16 C15 H15A 109.3
O6 C15 H15B 109.3
C16 C15 H15B 109.3
H15A C15 H15B 108.0
C3 C4 H4A 109.5
C3 C4 H4B 109.5
H4A C4 H4B 109.5
C3 C4 H4C 109.5
H4A C4 H4C 109.5
H4B C4 H4C 109.5
C15 C16 H16A 109.5
C15 C16 H16B 109.5
H16A C16 H16B 109.5
C15 C16 H16C 109.5
H16A C16 H16C 109.5
H16B C16 H16C 109.5

loop_
_geom_bond_atom_site_label_1
_geom_bond_atom_site_label_2
_geom_bond_distance
_geom_bond_publ_flag
Co1 Cl1 2.2326(6) yes
Co1 N1 1.8925(16) yes
Co1 N2 1.8872(16) yes
Co1 N3 1.8970(16) yes
Co1 N4 1.9020(16) yes
Co1 N5 1.9701(15) yes
N3 C5 1.291(3) ?
N3 O3 1.361(2) ?
N1 C1 1.298(3) ?
N1 O1 1.328(2) ?
N4 C7 1.296(3) ?
N4 O4 1.339(2) ?
N5 C9 1.343(2) ?
N5 C13 1.345(2) ?
C1 C3 1.463(3) ?
C1 C2 1.488(3) ?
N2 C3 1.292(3) ?
N2 O2 1.346(2) ?
O3 H1 1.03(3) ?
O4 H2 1.24(2) ?
O2 H2 1.25(2) ?
C7 C5 1.472(3) ?
C7 C8 1.486(3) ?
C5 C6 1.485(3) ?
C3 C4 1.493(3) ?
C10 C9 1.386(3) ?
C10 C11 1.386(3) ?
C10 C14 1.496(3) ?
C13 C12 1.382(3) ?
C13 H13A 0.9300 ?
C2 H2A 0.9600 ?
C2 H2B 0.9600 ?
C2 H2C 0.9600 ?
C9 H9A 0.9300 ?
O6 C14 1.316(3) ?
O6 C15 1.461(2) ?
O5 C14 1.193(3) ?
C11 C12 1.372(3) ?
C11 H11A 0.9300 ?
C12 H12A 0.9300 ?
C6 H6A 0.9600 ?
C6 H6B 0.9600 ?
C6 H6C 0.9600 ?
C8 H8A 0.9600 ?
C8 H8B 0.9600 ?
C8 H8C 0.9600 ?
C15 C16 1.484(3) ?
C15 H15A 0.9700 ?
C15 H15B 0.9700 ?
C4 H4A 0.9600 ?
C4 H4B 0.9600 ?
C4 H4C 0.9600 ?
C16 H16A 0.9600 ?
C16 H16B 0.9600 ?
C16 H16C 0.9600 ?
